data_1553303
loop_
_publ_author_name
'Xu, Jing'
'Wang, Meicheng'
'Sun, Xiaocong'
'Ren, Quanhui'
'Cao, Xiangrong'
'Li, Shen'
'Su, Guochen'
'Tuerhong, Muhetaer'
'Lee, Dongho'
'Ohizumi, Yasushi'
'Bartlam, Mark'
'Guo, Yuanqiang'

_publ_section_title
;
 Bioactive Terpenoids from Salvia plebeia: Structures, NO Inhibitory
 Activities, and Interactions with iNOS.
;
_journal_issue 11
_journal_name_full 'Journal of natural products'
_journal_page_first 2924
_journal_page_last 2932
_journal_paper_doi 10.1021/acs.jnatprod.6b00733
_journal_volume 79
_journal_year 2016
_chemical_formula_sum 'C22 H30 O5'
_chemical_formula_weight 374.46
_space_group_IT_number 19
_space_group_name_Hall 'P 2ac 2ab'
_space_group_name_H-M_alt 'P 21 21 21'
_atom_sites_solution_hydrogens geom
_atom_sites_solution_primary direct
_atom_sites_solution_secondary difmap
_audit_creation_method SHELXL-97
_cell_angle_alpha 90.00
_cell_angle_beta 90.00
_cell_angle_gamma 90.00
_cell_formula_units_Z 4
_cell_length_a 6.5355(13)
_cell_length_b 12.797(3)
_cell_length_c 24.340(5)
_cell_measurement_temperature 293(2)
_cell_volume 2035.7(8)
_computing_structure_refinement 'SHELXL-97 (Sheldrick, 1997)'
_computing_structure_solution 'SHELXS-97 (Sheldrick, 1990)'
_diffrn_ambient_temperature 293(2)
_diffrn_measured_fraction_theta_full 0.998
_diffrn_measured_fraction_theta_max 0.998
_diffrn_radiation_monochromator graphite
_diffrn_radiation_source 'fine-focus sealed tube'
_diffrn_radiation_type MoK\a
_diffrn_radiation_wavelength 0.71073
_diffrn_reflns_av_R_equivalents 0.0865
_diffrn_reflns_av_sigmaI/netI 0.0814
_diffrn_reflns_limit_h_max 8
_diffrn_reflns_limit_h_min -8
_diffrn_reflns_limit_k_max 15
_diffrn_reflns_limit_k_min -16
_diffrn_reflns_limit_l_max 31
_diffrn_reflns_limit_l_min -31
_diffrn_reflns_number 19223
_diffrn_reflns_theta_full 27.48
_diffrn_reflns_theta_max 27.48
_diffrn_reflns_theta_min 3.18
_exptl_absorpt_coefficient_mu 0.085
_exptl_absorpt_correction_T_max 0.9873
_exptl_absorpt_correction_T_min 0.9790
_exptl_crystal_density_diffrn 1.222
_exptl_crystal_density_method 'not measured'
_exptl_crystal_F_000 808
_exptl_crystal_size_max 0.25
_exptl_crystal_size_mid 0.20
_exptl_crystal_size_min 0.15
_refine_diff_density_max 0.174
_refine_diff_density_min -0.189
_refine_diff_density_rms 0.040
_refine_ls_abs_structure_details 'Flack H D (1983), Acta Cryst. A39, 876-881'
_refine_ls_abs_structure_Flack 1.3(17)
_refine_ls_extinction_method none
_refine_ls_goodness_of_fit_ref 1.015
_refine_ls_hydrogen_treatment mixed
_refine_ls_matrix_type full
_refine_ls_number_parameters 244
_refine_ls_number_reflns 4678
_refine_ls_number_restraints 0
_refine_ls_restrained_S_all 1.015
_refine_ls_R_factor_all 0.1233
_refine_ls_R_factor_gt 0.0723
_refine_ls_shift/su_max 0.000
_refine_ls_shift/su_mean 0.000
_refine_ls_structure_factor_coef Fsqd
_refine_ls_weighting_details 'calc w=1/[\s^2^(Fo^2^)+(0.0800P)^2^+0.0000P] where P=(Fo^2^+2Fc^2^)/3'
_refine_ls_weighting_scheme calc
_refine_ls_wR_factor_gt 0.1455
_refine_ls_wR_factor_ref 0.1659
_reflns_number_gt 2844
_reflns_number_total 4678
_reflns_threshold_expression >2sigma(I)
_cod_data_source_file np6b00733_si_002.cif
_cod_data_source_block b
_cod_original_cell_volume 2035.7(7)
_cod_database_code 1553303

loop_
_symmetry_equiv_pos_as_xyz
'x, y, z'
'-x+1/2, -y, z+1/2'
'-x, y+1/2, -z+1/2'
'x+1/2, -y+1/2, -z'

loop_
_atom_site_label
_atom_site_type_symbol
_atom_site_fract_x
_atom_site_fract_y
_atom_site_fract_z
_atom_site_U_iso_or_equiv
_atom_site_adp_type
_atom_site_occupancy
_atom_site_symmetry_multiplicity
_atom_site_calc_flag
_atom_site_refinement_flags
O3 O 0.8303(3) 0.62050(16) 0.74773(8) 0.0473(5) Uani 1 1 d .
O4 O 1.1375(4) 0.31597(16) 0.80525(9) 0.0569(6) Uani 1 1 d .
H4A H 1.1473 0.2663 0.7841 0.085 Uiso 1 1 calc R
O2 O 0.5124(4) 0.33552(18) 0.91392(9) 0.0588(6) Uani 1 1 d .
O5 O 1.3784(4) 0.33222(18) 0.71799(10) 0.0645(6) Uani 1 1 d .
C11 C 1.1351(4) 0.4064(2) 0.77609(12) 0.0446(7) Uani 1 1 d .
C10 C 0.8457(5) 0.5093(2) 0.82726(11) 0.0422(7) Uani 1 1 d .
C7 C 1.1400(5) 0.6678(2) 0.79622(12) 0.0497(7) Uani 1 1 d .
H7A H 1.2744 0.6429 0.8069 0.060 Uiso 1 1 calc R
H7B H 1.1571 0.7341 0.7774 0.060 Uiso 1 1 calc R
C14 C 1.1482(5) 0.5804(3) 0.70358(12) 0.0510(8) Uani 1 1 d .
H14A H 1.1402 0.6363 0.6793 0.061 Uiso 1 1 calc R
C9 C 1.0179(4) 0.4879(2) 0.78757(11) 0.0425(7) Uani 1 1 d .
C20 C 0.7010(4) 0.5680(3) 0.78793(12) 0.0466(7) Uani 1 1 d .
H20A H 0.6093 0.5194 0.7698 0.056 Uiso 1 1 calc R
H20B H 0.6197 0.6187 0.8080 0.056 Uiso 1 1 calc R
C1 C 0.7484(5) 0.4093(2) 0.85042(13) 0.0503(8) Uani 1 1 d .
H1A H 0.6805 0.3715 0.8211 0.060 Uiso 1 1 calc R
H1B H 0.8544 0.3646 0.8654 0.060 Uiso 1 1 calc R
C13 C 1.2559(5) 0.4970(3) 0.68892(12) 0.0496(8) Uani 1 1 d .
C4 C 0.7864(5) 0.5972(2) 0.92377(12) 0.0516(8) Uani 1 1 d .
C6 C 1.0082(5) 0.6837(2) 0.84750(13) 0.0496(8) Uani 1 1 d .
H6A H 0.8905 0.7260 0.8378 0.060 Uiso 1 1 calc R
H6B H 1.0870 0.7221 0.8746 0.060 Uiso 1 1 calc R
O1 O 0.2326(4) 0.4163(2) 0.94552(10) 0.0740(7) Uani 1 1 d .
C8 C 1.0398(4) 0.5884(2) 0.75712(12) 0.0445(7) Uani 1 1 d .
C12 C 1.2688(5) 0.4088(3) 0.72700(13) 0.0496(8) Uani 1 1 d .
C2 C 0.5945(5) 0.4354(2) 0.89498(12) 0.0487(8) Uani 1 1 d .
H2A H 0.4845 0.4790 0.8800 0.058 Uiso 1 1 calc R
C5 C 0.9326(4) 0.5813(2) 0.87362(11) 0.0446(7) Uani 1 1 d .
H5A H 1.0545 0.5459 0.8879 0.054 Uiso 1 1 calc R
C3 C 0.7006(5) 0.4914(3) 0.94158(12) 0.0541(8) Uani 1 1 d .
H3A H 0.8114 0.4482 0.9552 0.065 Uiso 1 1 calc R
H3B H 0.6042 0.5019 0.9714 0.065 Uiso 1 1 calc R
C18 C 0.6085(6) 0.6741(3) 0.91442(15) 0.0680(10) Uani 1 1 d .
H18A H 0.6619 0.7404 0.9029 0.102 Uiso 1 1 calc R
H18B H 0.5334 0.6827 0.9480 0.102 Uiso 1 1 calc R
H18C H 0.5191 0.6470 0.8865 0.102 Uiso 1 1 calc R
C15 C 1.3653(5) 0.4864(3) 0.63395(13) 0.0641(9) Uani 1 1 d .
H15A H 1.3401 0.4143 0.6221 0.077 Uiso 1 1 calc R
C21 C 0.3270(6) 0.3379(3) 0.93716(14) 0.0596(9) Uani 1 1 d .
C19 C 0.9175(7) 0.6408(3) 0.97146(15) 0.0792(12) Uani 1 1 d .
H19A H 1.0309 0.5949 0.9781 0.119 Uiso 1 1 calc R
H19B H 0.8352 0.6458 1.0040 0.119 Uiso 1 1 calc R
H19C H 0.9677 0.7089 0.9618 0.119 Uiso 1 1 calc R
C17 C 1.5934(6) 0.4952(4) 0.63946(18) 0.0964(14) Uani 1 1 d .
H17A H 1.6409 0.4463 0.6665 0.145 Uiso 1 1 calc R
H17B H 1.6287 0.5648 0.6506 0.145 Uiso 1 1 calc R
H17C H 1.6566 0.4800 0.6048 0.145 Uiso 1 1 calc R
C16 C 1.2759(8) 0.5530(4) 0.59021(17) 0.1089(17) Uani 1 1 d .
H16A H 1.1306 0.5423 0.5888 0.163 Uiso 1 1 calc R
H16B H 1.3353 0.5346 0.5554 0.163 Uiso 1 1 calc R
H16C H 1.3040 0.6250 0.5981 0.163 Uiso 1 1 calc R
C22 C 0.2528(7) 0.2317(3) 0.9512(2) 0.0940(14) Uani 1 1 d .
H22A H 0.1195 0.2365 0.9676 0.141 Uiso 1 1 calc R
H22B H 0.3458 0.1997 0.9767 0.141 Uiso 1 1 calc R
H22C H 0.2451 0.1901 0.9185 0.141 Uiso 1 1 calc R

loop_
_atom_site_aniso_label
_atom_site_aniso_U_11
_atom_site_aniso_U_22
_atom_site_aniso_U_33
_atom_site_aniso_U_23
_atom_site_aniso_U_13
_atom_site_aniso_U_12
O3 0.0456(11) 0.0517(13) 0.0447(11) 0.0061(9) 0.0019(10) 0.0002(10)
O4 0.0737(14) 0.0366(12) 0.0604(13) 0.0009(10) 0.0139(12) 0.0065(11)
O2 0.0633(14) 0.0464(13) 0.0666(14) 0.0138(11) 0.0191(12) 0.0053(11)
O5 0.0650(14) 0.0500(14) 0.0785(16) -0.0115(12) 0.0231(13) 0.0008(13)
C11 0.0469(16) 0.0401(17) 0.0469(16) -0.0043(13) 0.0004(15) -0.0027(15)
C10 0.0461(15) 0.0380(15) 0.0425(15) -0.0022(12) 0.0010(14) -0.0014(14)
C7 0.0489(16) 0.0460(18) 0.0541(19) 0.0002(14) -0.0033(16) -0.0027(16)
C14 0.0540(17) 0.0526(19) 0.0464(17) 0.0049(14) 0.0043(16) -0.0085(17)
C9 0.0393(15) 0.0459(17) 0.0422(15) -0.0011(13) -0.0046(13) -0.0049(14)
C20 0.0421(16) 0.0555(19) 0.0423(16) 0.0033(14) -0.0013(14) -0.0022(15)
C1 0.0598(18) 0.0420(17) 0.0491(17) -0.0011(14) 0.0065(16) -0.0061(16)
C13 0.0462(17) 0.0523(19) 0.0503(17) -0.0065(15) 0.0052(14) -0.0029(16)
C4 0.065(2) 0.0497(19) 0.0406(16) -0.0052(13) 0.0004(15) 0.0068(17)
C6 0.0561(17) 0.0406(17) 0.0521(18) -0.0047(14) -0.0074(16) -0.0019(15)
O1 0.0669(16) 0.0797(19) 0.0755(17) 0.0160(14) 0.0210(13) 0.0174(15)
C8 0.0419(16) 0.0434(17) 0.0481(17) 0.0013(13) 0.0005(14) -0.0006(15)
C12 0.0455(16) 0.0465(19) 0.0568(18) -0.0141(15) 0.0026(15) -0.0097(16)
C2 0.0559(18) 0.0383(17) 0.0518(17) 0.0062(14) 0.0112(15) 0.0079(15)
C5 0.0479(16) 0.0451(17) 0.0410(16) -0.0019(13) -0.0065(13) 0.0056(15)
C3 0.066(2) 0.0503(19) 0.0460(17) 0.0051(15) 0.0073(16) 0.0094(18)
C18 0.087(3) 0.050(2) 0.066(2) -0.0013(17) 0.019(2) 0.022(2)
C15 0.066(2) 0.071(2) 0.0553(19) -0.0076(18) 0.0157(18) -0.008(2)
C21 0.056(2) 0.065(2) 0.057(2) 0.0156(18) 0.0124(17) 0.008(2)
C19 0.110(3) 0.074(3) 0.053(2) -0.0111(18) -0.004(2) -0.007(3)
C17 0.075(3) 0.131(4) 0.084(3) -0.009(3) 0.039(2) -0.006(3)
C16 0.127(4) 0.139(4) 0.060(2) 0.010(3) 0.014(3) 0.033(4)
C22 0.089(3) 0.078(3) 0.115(3) 0.018(3) 0.038(3) -0.003(3)

loop_
_atom_type_symbol
_atom_type_description
_atom_type_scat_dispersion_real
_atom_type_scat_dispersion_imag
_atom_type_scat_source
C C 0.0033 0.0016 'International Tables Vol C Tables 4.2.6.8 and 6.1.1.4'
H H 0.0000 0.0000 'International Tables Vol C Tables 4.2.6.8 and 6.1.1.4'
O O 0.0106 0.0060 'International Tables Vol C Tables 4.2.6.8 and 6.1.1.4'

loop_
_geom_angle_atom_site_label_1
_geom_angle_atom_site_label_2
_geom_angle_atom_site_label_3
_geom_angle
C20 O3 C8 108.2(2)
C11 O4 H4A 109.5
C21 O2 C2 116.5(3)
C9 C11 O4 124.6(3)
C9 C11 C12 119.7(3)
O4 C11 C12 115.7(3)
C9 C10 C1 113.1(2)
C9 C10 C20 98.5(2)
C1 C10 C20 112.4(3)
C9 C10 C5 107.3(2)
C1 C10 C5 112.1(2)
C20 C10 C5 112.6(2)
C6 C7 C8 110.6(2)
C6 C7 H7A 109.5
C8 C7 H7A 109.5
C6 C7 H7B 109.5
C8 C7 H7B 109.5
H7A C7 H7B 108.1
C13 C14 C8 123.0(3)
C13 C14 H14A 118.5
C8 C14 H14A 118.5
C11 C9 C8 121.3(3)
C11 C9 C10 135.2(3)
C8 C9 C10 103.5(2)
O3 C20 C10 106.6(2)
O3 C20 H20A 110.4
C10 C20 H20A 110.4
O3 C20 H20B 110.4
C10 C20 H20B 110.4
H20A C20 H20B 108.6
C2 C1 C10 110.7(2)
C2 C1 H1A 109.5
C10 C1 H1A 109.5
C2 C1 H1B 109.5
C10 C1 H1B 109.5
H1A C1 H1B 108.1
C14 C13 C12 118.7(3)
C14 C13 C15 123.9(3)
C12 C13 C15 117.4(3)
C5 C4 C19 107.1(3)
C5 C4 C3 109.3(2)
C19 C4 C3 108.1(3)
C5 C4 C18 115.4(2)
C19 C4 C18 107.4(3)
C3 C4 C18 109.3(3)
C7 C6 C5 113.9(2)
C7 C6 H6A 108.8
C5 C6 H6A 108.8
C7 C6 H6B 108.8
C5 C6 H6B 108.8
H6A C6 H6B 107.7
O3 C8 C14 109.4(2)
O3 C8 C9 103.5(2)
C14 C8 C9 115.0(3)
O3 C8 C7 108.2(2)
C14 C8 C7 112.6(2)
C9 C8 C7 107.6(2)
O5 C12 C13 122.3(3)
O5 C12 C11 118.0(3)
C13 C12 C11 119.6(3)
O2 C2 C1 106.0(2)
O2 C2 C3 110.3(2)
C1 C2 C3 109.7(3)
O2 C2 H2A 110.2
C1 C2 H2A 110.2
C3 C2 H2A 110.2
C4 C5 C6 114.1(2)
C4 C5 C10 114.7(2)
C6 C5 C10 108.7(2)
C4 C5 H5A 106.2
C6 C5 H5A 106.2
C10 C5 H5A 106.2
C2 C3 C4 112.1(2)
C2 C3 H3A 109.2
C4 C3 H3A 109.2
C2 C3 H3B 109.2
C4 C3 H3B 109.2
H3A C3 H3B 107.9
C4 C18 H18A 109.5
C4 C18 H18B 109.5
H18A C18 H18B 109.5
C4 C18 H18C 109.5
H18A C18 H18C 109.5
H18B C18 H18C 109.5
C13 C15 C16 113.2(3)
C13 C15 C17 112.4(3)
C16 C15 C17 114.3(4)
C13 C15 H15A 105.3
C16 C15 H15A 105.3
C17 C15 H15A 105.3
O1 C21 O2 124.0(3)
O1 C21 C22 124.1(3)
O2 C21 C22 111.9(3)
C4 C19 H19A 109.5
C4 C19 H19B 109.5
H19A C19 H19B 109.5
C4 C19 H19C 109.5
H19A C19 H19C 109.5
H19B C19 H19C 109.5
C15 C17 H17A 109.5
C15 C17 H17B 109.5
H17A C17 H17B 109.5
C15 C17 H17C 109.5
H17A C17 H17C 109.5
H17B C17 H17C 109.5
C15 C16 H16A 109.5
C15 C16 H16B 109.5
H16A C16 H16B 109.5
C15 C16 H16C 109.5
H16A C16 H16C 109.5
H16B C16 H16C 109.5
C21 C22 H22A 109.5
C21 C22 H22B 109.5
H22A C22 H22B 109.5
C21 C22 H22C 109.5
H22A C22 H22C 109.5
H22B C22 H22C 109.5

loop_
_geom_bond_atom_site_label_1
_geom_bond_atom_site_label_2
_geom_bond_distance
O3 C20 1.457(3)
O3 C8 1.448(4)
O4 C11 1.357(4)
O4 H4A 0.8200
O2 C21 1.338(4)
O2 C2 1.461(4)
O5 C12 1.233(4)
C11 C9 1.325(4)
C11 C12 1.481(4)
C10 C9 1.508(4)
C10 C1 1.537(4)
C10 C20 1.541(4)
C10 C5 1.564(4)
C7 C6 1.530(4)
C7 C8 1.539(4)
C7 H7A 0.9700
C7 H7B 0.9700
C14 C13 1.327(4)
C14 C8 1.487(4)
C14 H14A 0.9300
C9 C8 1.491(4)
C20 H20A 0.9700
C20 H20B 0.9700
C1 C2 1.516(4)
C1 H1A 0.9700
C1 H1B 0.9700
C13 C12 1.463(5)
C13 C15 1.523(4)
C4 C5 1.564(4)
C4 C19 1.547(5)
C4 C3 1.528(5)
C4 C18 1.540(5)
C6 C5 1.538(4)
C6 H6A 0.9700
C6 H6B 0.9700
O1 C21 1.195(4)
C2 C3 1.510(4)
C2 H2A 0.9800
C5 H5A 0.9800
C3 H3A 0.9700
C3 H3B 0.9700
C18 H18A 0.9600
C18 H18B 0.9600
C18 H18C 0.9600
C15 C16 1.483(5)
C15 C17 1.501(5)
C15 H15A 0.9800
C21 C22 1.483(5)
C19 H19A 0.9600
C19 H19B 0.9600
C19 H19C 0.9600
C17 H17A 0.9600
C17 H17B 0.9600
C17 H17C 0.9600
C16 H16A 0.9600
C16 H16B 0.9600
C16 H16C 0.9600
C22 H22A 0.9600
C22 H22B 0.9600
C22 H22C 0.9600

loop_
_geom_torsion_atom_site_label_1
_geom_torsion_atom_site_label_2
_geom_torsion_atom_site_label_3
_geom_torsion_atom_site_label_4
_geom_torsion
O4 C11 C9 C8 173.6(3)
C12 C11 C9 C8 -9.3(4)
O4 C11 C9 C10 -7.5(5)
C12 C11 C9 C10 169.6(3)
C1 C10 C9 C11 -17.4(5)
C20 C10 C9 C11 -136.2(3)
C5 C10 C9 C11 106.8(4)
C1 C10 C9 C8 161.7(2)
C20 C10 C9 C8 42.8(3)
C5 C10 C9 C8 -74.1(3)
C8 O3 C20 C10 5.8(3)
C9 C10 C20 O3 -29.9(3)
C1 C10 C20 O3 -149.2(2)
C5 C10 C20 O3 83.0(3)
C9 C10 C1 C2 173.2(2)
C20 C10 C1 C2 -76.4(3)
C5 C10 C1 C2 51.6(3)
C8 C14 C13 C12 0.1(4)
C8 C14 C13 C15 178.9(3)
C8 C7 C6 C5 46.7(3)
C20 O3 C8 C14 144.5(2)
C20 O3 C8 C9 21.5(3)
C20 O3 C8 C7 -92.5(3)
C13 C14 C8 O3 -129.9(3)
C13 C14 C8 C9 -14.0(4)
C13 C14 C8 C7 109.8(3)
C11 C9 C8 O3 137.9(3)
C10 C9 C8 O3 -41.3(3)
C11 C9 C8 C14 18.7(4)
C10 C9 C8 C14 -160.5(2)
C11 C9 C8 C7 -107.7(3)
C10 C9 C8 C7 73.1(3)
C6 C7 C8 O3 51.7(3)
C6 C7 C8 C14 172.7(2)
C6 C7 C8 C9 -59.6(3)
C14 C13 C12 O5 -174.4(3)
C15 C13 C12 O5 6.6(4)
C14 C13 C12 C11 10.3(4)
C15 C13 C12 C11 -168.6(3)
C9 C11 C12 O5 178.9(3)
O4 C11 C12 O5 -3.7(4)
C9 C11 C12 C13 -5.7(4)
O4 C11 C12 C13 171.8(3)
C21 O2 C2 C1 -155.9(3)
C21 O2 C2 C3 85.4(3)
C10 C1 C2 O2 -180.0(2)
C10 C1 C2 C3 -60.8(3)
C19 C4 C5 C6 -70.2(3)
C3 C4 C5 C6 172.9(3)
C18 C4 C5 C6 49.3(4)
C19 C4 C5 C10 163.5(3)
C3 C4 C5 C10 46.6(3)
C18 C4 C5 C10 -77.0(3)
C7 C6 C5 C4 -176.3(2)
C7 C6 C5 C10 -46.9(3)
C9 C10 C5 C4 -170.4(2)
C1 C10 C5 C4 -45.7(3)
C20 C10 C5 C4 82.2(3)
C9 C10 C5 C6 60.5(3)
C1 C10 C5 C6 -174.7(2)
C20 C10 C5 C6 -46.8(3)
O2 C2 C3 C4 -179.2(2)
C1 C2 C3 C4 64.3(3)
C5 C4 C3 C2 -55.8(3)
C19 C4 C3 C2 -172.0(3)
C18 C4 C3 C2 71.4(3)
C14 C13 C15 C16 -23.9(5)
C12 C13 C15 C16 154.9(4)
C14 C13 C15 C17 107.5(4)
C12 C13 C15 C17 -73.6(4)
C2 O2 C21 O1 -4.0(5)
C2 O2 C21 C22 176.0(3)
